data_7712088
loop_
_publ_author_name
'Shen, Wen-Ying'
'Jia, Chun-Peng'
'Liao, Li-Yi'
'Chen, Liu-Lin'
'Yuan, Chen-Cheng'
'Gu, Yunqiong'
'Liu, Yang-Han'
'Liang, Hong'
'Chen, Zhen-Feng'

_publ_section_title
;
 Copper(II) complex enhanced chemodynamic therapy through GSH depletion
 and autophagy flow blockade
;
_journal_name_full 'Dalton Transactions'
_journal_paper_doi 10.1039/D2DT04108A
_journal_year 2023
_chemical_formula_moiety 'C44 H24 Cl4 Cu F2 N4 O2, 2(C H4 O)'
_chemical_formula_sum 'C46 H32 Cl4 Cu F2 N4 O4'
_chemical_formula_weight 948.09
_space_group_crystal_system monoclinic
_space_group_IT_number 15
_space_group_name_Hall '-C 2yc'
_space_group_name_H-M_alt 'C 1 2/c 1'
_atom_sites_solution_hydrogens geom
_atom_sites_solution_primary dual
_audit_creation_date 2023-01-07
_audit_creation_method
;
Olex2 1.3
(compiled 2020.11.12 svn.r5f609507 for OlexSys, GUI svn.r6408)
;
_audit_update_record
;
2023-01-07 deposited with the CCDC.	2023-01-10 downloaded from the CCDC.
;
_cell_angle_alpha 90
_cell_angle_beta 102.6220(10)
_cell_angle_gamma 90
_cell_formula_units_Z 4
_cell_length_a 24.3709(2)
_cell_length_b 11.58280(10)
_cell_length_c 15.57890(10)
_cell_measurement_reflns_used 11714
_cell_measurement_temperature 295.29(10)
_cell_measurement_theta_max 77.2040
_cell_measurement_theta_min 2.9020
_cell_volume 4291.38(6)
_computing_cell_refinement 'CrysAlisPro 1.171.40.84a (Rigaku OD, 2020)'
_computing_data_collection 'CrysAlisPro 1.171.40.84a (Rigaku OD, 2020)'
_computing_data_reduction 'CrysAlisPro 1.171.40.84a (Rigaku OD, 2020)'
_computing_molecular_graphics 'Olex2 1.3 (Dolomanov et al., 2009)'
_computing_publication_material 'Olex2 1.3 (Dolomanov et al., 2009)'
_computing_structure_refinement 'SHELXL 2013/2 (Sheldrick, 2015)'
_computing_structure_solution 'SHELXT 2018/2 (Sheldrick, 2018)'
_diffrn_ambient_environment air
_diffrn_ambient_temperature 295.29(10)
_diffrn_detector 'Hybrid Pixel Array Detector'
_diffrn_detector_area_resol_mean 10.0000
_diffrn_detector_type HyPix
_diffrn_measured_fraction_theta_full 0.998
_diffrn_measured_fraction_theta_max 0.955
_diffrn_measurement_details
;
List of Runs (angles in degrees, time in seconds):

  # Type    Start    End  Width  t~exp~   \w     \q     \k     \f   Frames
#--------------------------------------------------------------------------
  1  \w     91.00 132.00   0.50    1.30    --  108.56  15.00  30.00   82
  2  \w    150.00 177.00   0.50    1.30    --  108.56  15.00  30.00   54
  3  \w     83.00 177.00   0.50    1.30    --  108.56   9.00 123.00  188
  4  \w     46.00  71.00   0.50    0.30    --   47.12   9.00 123.00   50
  5  \w    -25.00  27.00   0.50    0.30    --  -47.12   9.00 123.00  104
  6  \w    -48.00 -16.00   0.50    1.30    --  -88.50  45.00  60.00   64
  7  \w    -51.00 -18.00   0.50    1.30    --  -88.50  45.00  90.00   66
  8  \w    -50.00 -15.00   0.50    1.30    --  -88.50  61.00 -60.00   70
  9  \w     36.00  75.00   0.50    1.30    --  108.56 -94.00  30.00   78
 10  \w     46.00  95.00   0.50    0.30    --   47.12-125.00-120.00   98
 11  \w     75.00 111.00   0.50    1.30    --  108.56-125.00-150.00   72
 12  \w     36.00  65.00   0.50    1.30    --  108.56-125.00-150.00   58
 13  \w     49.00 101.00   0.50    1.30    --  108.56 -94.00-150.00  104
 14  \w     75.00 101.00   0.50    1.30    --  108.56 -94.00-120.00   52
 15  \w     41.00  67.00   0.50    1.30    --  108.56 -94.00-120.00   52
 16  \w     79.00 104.00   0.50    1.30    --  108.56 -94.00 120.00   50
 17  \w     38.00  64.00   0.50    1.30    --  108.56 -94.00 120.00   52
 18  \w     37.00  63.00   0.50    1.30    --  108.56 -61.00 120.00   52
 19  \w     43.00  71.00   0.50    1.30    --  108.56 -61.00 150.00   56
 20  \w     44.00  70.00   0.50    1.30    --  108.56 -61.00  90.00   52
 21  \w     73.00 105.00   0.50    1.30    --  108.56 -77.00-120.00   64
 22  \w     38.00  63.00   0.50    1.30    --  108.56 -77.00-120.00   50
 23  \w     36.00  61.00   0.50    1.30    --  108.56 -61.00-120.00   50
 24  \w     -6.00  20.00   0.50    0.30    --   47.12 -19.00-150.00   52
 25  \w    -23.00  27.00   0.50    0.30    --   47.12 -19.00-180.00  100
 26  \w     -3.00  24.00   0.50    0.30    --   47.12  -9.00 -51.00   54
 27  \w   -122.00 -24.00   0.50    0.30    --  -47.12  -9.00 -51.00  196
 28  \w   -148.00 -69.00   0.50    1.30    --  -88.50  -9.00 -51.00  158
;
_diffrn_measurement_device 'four-circle diffractometer'
_diffrn_measurement_device_type 'XtaLAB Synergy, Dualflex, HyPix'
_diffrn_measurement_method '\w scans'
_diffrn_orient_matrix_type 'CrysAlisPro convention (1999,Acta A55,543-557)'
_diffrn_orient_matrix_UB_11 -0.0315942000
_diffrn_orient_matrix_UB_12 -0.0118711000
_diffrn_orient_matrix_UB_13 -0.0966535000
_diffrn_orient_matrix_UB_21 -0.0562787000
_diffrn_orient_matrix_UB_22 -0.0051705000
_diffrn_orient_matrix_UB_23 0.0295005000
_diffrn_orient_matrix_UB_31 -0.0052324000
_diffrn_orient_matrix_UB_32 0.1324278000
_diffrn_orient_matrix_UB_33 -0.0074961000
_diffrn_radiation_monochromator mirror
_diffrn_radiation_probe x-ray
_diffrn_radiation_type 'Cu K\a'
_diffrn_radiation_wavelength 1.54184
_diffrn_reflns_av_R_equivalents 0.0202
_diffrn_reflns_av_unetI/netI 0.0183
_diffrn_reflns_Laue_measured_fraction_full 0.998
_diffrn_reflns_Laue_measured_fraction_max 0.955
_diffrn_reflns_limit_h_max 30
_diffrn_reflns_limit_h_min -28
_diffrn_reflns_limit_k_max 14
_diffrn_reflns_limit_k_min -6
_diffrn_reflns_limit_l_max 19
_diffrn_reflns_limit_l_min -19
_diffrn_reflns_number 15217
_diffrn_reflns_point_group_measured_fraction_full 0.998
_diffrn_reflns_point_group_measured_fraction_max 0.955
_diffrn_reflns_theta_full 67.684
_diffrn_reflns_theta_max 77.282
_diffrn_reflns_theta_min 3.717
_diffrn_source 'micro-focus sealed X-ray tube'
_diffrn_source_type 'PhotonJet (Cu) X-ray Source'
_exptl_absorpt_coefficient_mu 3.494
_exptl_absorpt_correction_T_max 1.00000
_exptl_absorpt_correction_T_min 0.51837
_exptl_absorpt_correction_type multi-scan
_exptl_absorpt_process_details
;
CrysAlisPro 1.171.40.84a (Rigaku Oxford Diffraction, 2020)
Empirical absorption correction using spherical harmonics,
implemented in SCALE3 ABSPACK scaling algorithm.
;
_exptl_crystal_colour 'metallic reddish red'
_exptl_crystal_colour_lustre metallic
_exptl_crystal_colour_modifier reddish
_exptl_crystal_colour_primary red
_exptl_crystal_density_diffrn 1.467
_exptl_crystal_description block
_exptl_crystal_F_000 1932
_exptl_crystal_size_max 0.13
_exptl_crystal_size_mid 0.13
_exptl_crystal_size_min 0.12
_refine_diff_density_max 0.233
_refine_diff_density_min -0.423
_refine_diff_density_rms 0.043
_refine_ls_extinction_method none
_refine_ls_goodness_of_fit_ref 1.053
_refine_ls_hydrogen_treatment constr
_refine_ls_matrix_type full
_refine_ls_number_parameters 282
_refine_ls_number_reflns 4347
_refine_ls_number_restraints 0
_refine_ls_restrained_S_all 1.053
_refine_ls_R_factor_all 0.0362
_refine_ls_R_factor_gt 0.0347
_refine_ls_shift/su_max 0.000
_refine_ls_shift/su_mean 0.000
_refine_ls_structure_factor_coef Fsqd
_refine_ls_weighting_details
;
 w=1/[\s^2^(Fo^2^)+(0.0533P)^2^+2.8959P]
 where P=(Fo^2^+2Fc^2^)/3
;
_refine_ls_weighting_scheme calc
_refine_ls_wR_factor_gt 0.0993
_refine_ls_wR_factor_ref 0.1005
_reflns_Friedel_coverage 0.000
_reflns_number_gt 4073
_reflns_number_total 4347
_reflns_threshold_expression 'I > 2\s(I)'
_cod_data_source_file d2dt04108a2.cif
_cod_data_source_block 20201110-czf-jcp-l25a
_cod_database_code 7712088
_shelxl_version_number 2013-2
_chemical_oxdiff_formula 'C184 H88 Cl16 Cu4 N32 O8 '
_shelx_space_group_comment
;
The symmetry employed for this shelxl refinement is uniquely defined
by the following loop, which should always be used as a source of
symmetry information in preference to the above space-group names.
They are only intended as comments.
;
_shelx_estimated_absorpt_t_max 0.679
_shelx_estimated_absorpt_t_min 0.659
_reflns_odcompleteness_completeness 99.90
_reflns_odcompleteness_iscentric 1
_reflns_odcompleteness_theta 66.97
_olex2_refinement_description
;
1. Fixed Uiso
 At 1.2 times of:
  All C(H) groups
 At 1.5 times of:
  All C(H,H,H) groups, All O(H) groups
2. Uiso/Uaniso restraints and constraints
Uanis(F1) = Uanis(F1')
3. Others
 Sof(H18)=Sof(F1')=1-FVAR(1)
 Sof(F1)=Sof(H22)=FVAR(1)
4.a Aromatic/amide H refined with riding coordinates:
 C7(H7), C9(H9), C5(H5), C2(H2), C11(H11), C18(H18), C22(H22), C12(H12),
 C14(H14), C13(H13), C21(H21), C19(H19), C20(H20)
4.b Idealised Me refined as rotating group:
 C23(H23A,H23B,H23C)
4.c Idealised tetrahedral OH refined as rotating group:
 O2(H2A)
;
_olex2_submission_special_instructions 'No special instructions were received'
_oxdiff_exptl_absorpt_empirical_details
;
Empirical correction (ABSPACK) includes:
- Absorption correction using spherical harmonics
- Frame scaling
;
_oxdiff_exptl_absorpt_empirical_full_max 1.810
_oxdiff_exptl_absorpt_empirical_full_min 0.644

loop_
_space_group_symop_operation_xyz
'x, y, z'
'-x, y, -z+1/2'
'x+1/2, y+1/2, z'
'-x+1/2, y+1/2, -z+1/2'
'-x, -y, -z'
'x, -y, z-1/2'
'-x+1/2, -y+1/2, -z'
'x+1/2, -y+1/2, z-1/2'

loop_
_atom_site_label
_atom_site_type_symbol
_atom_site_fract_x
_atom_site_fract_y
_atom_site_fract_z
_atom_site_U_iso_or_equiv
_atom_site_adp_type
_atom_site_occupancy
_atom_site_site_symmetry_order
_atom_site_calc_flag
_atom_site_refinement_flags_posn
_atom_site_refinement_flags_adp
_atom_site_refinement_flags_occupancy
_atom_site_disorder_assembly
_atom_site_disorder_group
Cu1 Cu 0.5000 0.19691(2) 0.2500 0.03832(11) Uani 1 2 d S T P . .
Cl02 Cl 0.27302(2) -0.13234(5) 0.28399(5) 0.07814(19) Uani 1 1 d . . . . .
Cl03 Cl 0.23643(3) 0.08822(6) 0.37826(6) 0.0890(2) Uani 1 1 d . . . . .
O1 O 0.44601(5) 0.07943(9) 0.25288(9) 0.0483(3) Uani 1 1 d . . . . .
N1 N 0.46368(5) 0.30716(11) 0.31839(9) 0.0383(3) Uani 1 1 d . . . . .
N2 N 0.57520(6) 0.51552(12) 0.40977(10) 0.0479(3) Uani 1 1 d . . . . .
F1 F 0.64828(6) 0.37930(13) 0.33435(12) 0.0662(4) Uani 0.790(2) 1 d . . P A 1
C8 C 0.48979(7) 0.41535(13) 0.34562(11) 0.0386(3) Uani 1 1 d . . . . .
C16 C 0.54802(7) 0.41764(13) 0.38705(11) 0.0407(3) Uani 1 1 d . . . . .
C7 C 0.41629(7) 0.28705(14) 0.34104(11) 0.0412(3) Uani 1 1 d . . . . .
H7 H 0.4027 0.3450 0.3720 0.049 Uiso 1 1 calc R U . . .
C6 C 0.38315(7) 0.18482(14) 0.32302(11) 0.0419(3) Uani 1 1 d . . . . .
C1 C 0.39972(7) 0.08644(13) 0.28054(11) 0.0407(3) Uani 1 1 d . . . . .
O2 O 0.66022(9) 0.53492(18) 0.56663(14) 0.0979(7) Uani 1 1 d . . . . .
H2A H 0.6400 0.5194 0.5187 0.147 Uiso 1 1 calc R U . . .
C10 C 0.48917(8) 0.62284(14) 0.35307(11) 0.0450(4) Uani 1 1 d . . . . .
C9 C 0.46096(7) 0.51753(14) 0.33043(12) 0.0441(4) Uani 1 1 d . . . . .
H9 H 0.4227 0.5173 0.3051 0.053 Uiso 1 1 calc R U . . .
C17 C 0.58201(7) 0.31081(14) 0.40913(11) 0.0425(4) Uani 1 1 d . . . . .
C15 C 0.54734(8) 0.61776(14) 0.39238(12) 0.0477(4) Uani 1 1 d . . . . .
C5 C 0.33227(8) 0.18267(16) 0.35213(13) 0.0499(4) Uani 1 1 d . . . . .
H5 H 0.3217 0.2474 0.3799 0.060 Uiso 1 1 calc R U . . .
C2 C 0.36335(8) -0.01033(15) 0.26946(13) 0.0486(4) Uani 1 1 d . . . . .
H2 H 0.3729 -0.0759 0.2415 0.058 Uiso 1 1 calc R U . . .
C11 C 0.46318(9) 0.73244(16) 0.33499(13) 0.0544(4) Uani 1 1 d . . . . .
H11 H 0.4249 0.7372 0.3104 0.065 Uiso 1 1 calc R U . . .
C18 C 0.63352(8) 0.29949(16) 0.38610(13) 0.0530(4) Uani 1 1 d . . . . .
H18 H 0.6450 0.3572 0.3524 0.064 Uiso 0.210(2) 1 calc R U P A 2
C3 C 0.31454(8) -0.00959(16) 0.29888(13) 0.0516(4) Uani 1 1 d . . . . .
C4 C 0.29818(8) 0.08781(18) 0.34045(14) 0.0547(4) Uani 1 1 d . . . . .
C22 C 0.56599(9) 0.22198(16) 0.45862(12) 0.0523(4) Uani 1 1 d . . . . .
H22 H 0.5313 0.2255 0.4741 0.063 Uiso 0.790(2) 1 calc R U P A 1
C12 C 0.49414(11) 0.83060(16) 0.35344(15) 0.0630(5) Uani 1 1 d . . . . .
H12 H 0.4770 0.9020 0.3398 0.076 Uiso 1 1 calc R U . . .
C14 C 0.57798(10) 0.72183(17) 0.41252(15) 0.0609(5) Uani 1 1 d . . . . .
H14 H 0.6160 0.7196 0.4391 0.073 Uiso 1 1 calc R U . . .
C13 C 0.55156(11) 0.82511(17) 0.39282(16) 0.0660(6) Uani 1 1 d . . . . .
H13 H 0.5720 0.8931 0.4057 0.079 Uiso 1 1 calc R U . . .
C21 C 0.60088(11) 0.12868(18) 0.48513(14) 0.0664(6) Uani 1 1 d . . . . .
H21 H 0.5898 0.0708 0.5191 0.080 Uiso 1 1 calc R U . . .
C19 C 0.66840(10) 0.2065(2) 0.41104(17) 0.0673(6) Uani 1 1 d . . . . .
H19 H 0.7027 0.2013 0.3942 0.081 Uiso 1 1 calc R U . . .
C20 C 0.65172(12) 0.1211(2) 0.46148(16) 0.0747(7) Uani 1 1 d . . . . .
H20 H 0.6750 0.0581 0.4795 0.090 Uiso 1 1 calc R U . . .
C23 C 0.69125(17) 0.4406(3) 0.5986(3) 0.1309(16) Uani 1 1 d . . . . .
H23A H 0.6679 0.3730 0.5884 0.196 Uiso 1 1 calc R U . . .
H23B H 0.7059 0.4499 0.6606 0.196 Uiso 1 1 calc R U . . .
H23C H 0.7218 0.4324 0.5693 0.196 Uiso 1 1 calc R U . . .
F1' F 0.5198(2) 0.2243(5) 0.4746(4) 0.0662(4) Uani 0.210(2) 1 d . . P A 2

loop_
_atom_site_aniso_label
_atom_site_aniso_U_11
_atom_site_aniso_U_22
_atom_site_aniso_U_33
_atom_site_aniso_U_23
_atom_site_aniso_U_13
_atom_site_aniso_U_12
Cu1 0.03818(19) 0.02473(17) 0.0540(2) 0.000 0.01436(14) 0.000
Cl02 0.0644(3) 0.0571(3) 0.1144(5) 0.0012(3) 0.0227(3) -0.0274(2)
Cl03 0.0589(3) 0.0820(4) 0.1401(6) -0.0031(4) 0.0521(4) -0.0142(3)
O1 0.0483(6) 0.0294(5) 0.0717(8) -0.0029(5) 0.0228(6) -0.0040(5)
N1 0.0364(7) 0.0283(6) 0.0495(7) -0.0015(5) 0.0082(5) -0.0001(5)
N2 0.0494(8) 0.0335(7) 0.0570(8) -0.0043(6) 0.0036(6) -0.0045(6)
F1 0.0497(8) 0.0596(9) 0.0940(11) 0.0037(8) 0.0257(7) -0.0084(6)
C8 0.0411(8) 0.0302(7) 0.0452(8) -0.0035(6) 0.0107(6) -0.0015(6)
C16 0.0436(8) 0.0326(8) 0.0454(8) -0.0026(6) 0.0083(6) -0.0012(6)
C7 0.0410(8) 0.0343(8) 0.0491(8) -0.0007(6) 0.0113(7) 0.0021(6)
C6 0.0391(8) 0.0370(8) 0.0495(8) 0.0038(6) 0.0093(7) -0.0012(6)
C1 0.0400(8) 0.0322(7) 0.0495(8) 0.0047(6) 0.0087(7) -0.0025(6)
O2 0.0864(13) 0.0908(13) 0.0988(14) -0.0404(11) -0.0184(10) 0.0297(10)
C10 0.0555(10) 0.0319(8) 0.0491(9) -0.0022(6) 0.0148(7) 0.0031(7)
C9 0.0437(9) 0.0351(8) 0.0537(9) -0.0026(7) 0.0108(7) 0.0030(7)
C17 0.0433(8) 0.0347(8) 0.0461(8) -0.0046(6) 0.0026(7) 0.0011(6)
C15 0.0595(10) 0.0318(8) 0.0507(9) -0.0047(7) 0.0096(8) -0.0037(7)
C5 0.0424(9) 0.0459(9) 0.0628(10) 0.0018(8) 0.0146(8) 0.0002(7)
C2 0.0499(9) 0.0349(8) 0.0605(10) 0.0030(7) 0.0110(8) -0.0053(7)
C11 0.0683(12) 0.0358(9) 0.0610(11) 0.0000(8) 0.0178(9) 0.0091(8)
C18 0.0472(10) 0.0464(10) 0.0620(11) -0.0040(8) 0.0048(8) 0.0028(7)
C3 0.0441(9) 0.0436(9) 0.0646(11) 0.0100(8) 0.0063(8) -0.0106(7)
C4 0.0403(9) 0.0556(11) 0.0699(12) 0.0085(9) 0.0154(8) -0.0050(8)
C22 0.0627(11) 0.0409(9) 0.0505(9) 0.0027(7) 0.0063(8) 0.0027(8)
C12 0.0900(16) 0.0317(9) 0.0713(13) 0.0020(8) 0.0260(11) 0.0080(9)
C14 0.0696(13) 0.0391(9) 0.0704(12) -0.0071(9) 0.0073(10) -0.0109(9)
C13 0.0942(17) 0.0319(9) 0.0733(13) -0.0083(9) 0.0215(12) -0.0121(10)
C21 0.0911(16) 0.0448(10) 0.0577(11) 0.0089(9) 0.0040(11) 0.0099(10)
C19 0.0535(11) 0.0657(13) 0.0791(14) -0.0068(11) 0.0067(10) 0.0194(10)
C20 0.0875(17) 0.0548(12) 0.0721(14) -0.0007(10) -0.0037(12) 0.0307(12)
C23 0.129(3) 0.116(3) 0.117(3) -0.033(2) -0.040(2) 0.054(2)
F1' 0.0497(8) 0.0596(9) 0.0940(11) 0.0037(8) 0.0257(7) -0.0084(6)

loop_
_atom_type_symbol
_atom_type_description
_atom_type_scat_dispersion_real
_atom_type_scat_dispersion_imag
_atom_type_scat_source
C C 0.0181 0.0091 'International Tables Vol C Tables 4.2.6.8 and 6.1.1.4'
H H 0.0000 0.0000 'International Tables Vol C Tables 4.2.6.8 and 6.1.1.4'
Cl Cl 0.3639 0.7018 'International Tables Vol C Tables 4.2.6.8 and 6.1.1.4'
Cu Cu -1.9646 0.5888 'International Tables Vol C Tables 4.2.6.8 and 6.1.1.4'
F F 0.0727 0.0534 'International Tables Vol C Tables 4.2.6.8 and 6.1.1.4'
N N 0.0311 0.0180 'International Tables Vol C Tables 4.2.6.8 and 6.1.1.4'
O O 0.0492 0.0322 'International Tables Vol C Tables 4.2.6.8 and 6.1.1.4'

loop_
_geom_angle_atom_site_label_1
_geom_angle_atom_site_label_2
_geom_angle_atom_site_label_3
_geom_angle
_geom_angle_site_symmetry_1
_geom_angle_site_symmetry_3
_geom_angle_publ_flag
O1 Cu1 O1 88.53(7) . 2_655 ?
O1 Cu1 N1 149.69(6) 2_655 . ?
O1 Cu1 N1 149.69(6) . 2_655 ?
O1 Cu1 N1 93.19(5) . . ?
O1 Cu1 N1 93.18(5) 2_655 2_655 ?
N1 Cu1 N1 100.18(8) . 2_655 ?
C1 O1 Cu1 128.39(10) . . ?
C8 N1 Cu1 120.06(10) . . ?
C7 N1 Cu1 123.75(11) . . ?
C7 N1 C8 116.18(13) . . ?
C16 N2 C15 119.57(15) . . ?
C16 C8 N1 119.08(13) . . ?
C9 C8 N1 121.91(14) . . ?
C9 C8 C16 118.97(14) . . ?
N2 C16 C8 121.90(14) . . ?
N2 C16 C17 115.50(14) . . ?
C8 C16 C17 122.59(14) . . ?
N1 C7 H7 116.8 . . ?
N1 C7 C6 126.42(15) . . ?
C6 C7 H7 116.8 . . ?
C1 C6 C7 123.47(15) . . ?
C5 C6 C7 116.82(15) . . ?
C5 C6 C1 119.69(15) . . ?
O1 C1 C6 124.23(14) . . ?
O1 C1 C2 118.52(15) . . ?
C2 C1 C6 117.24(16) . . ?
C23 O2 H2A 109.5 . . ?
C9 C10 C15 117.40(15) . . ?
C9 C10 C11 123.60(17) . . ?
C15 C10 C11 118.94(16) . . ?
C8 C9 C10 120.11(16) . . ?
C8 C9 H9 119.9 . . ?
C10 C9 H9 119.9 . . ?
C18 C17 C16 120.63(16) . . ?
C18 C17 C22 116.95(16) . . ?
C22 C17 C16 122.26(16) . . ?
N2 C15 C10 122.01(15) . . ?
N2 C15 C14 118.67(18) . . ?
C14 C15 C10 119.31(16) . . ?
C6 C5 H5 119.2 . . ?
C4 C5 C6 121.56(18) . . ?
C4 C5 H5 119.2 . . ?
C1 C2 H2 119.3 . . ?
C3 C2 C1 121.49(17) . . ?
C3 C2 H2 119.3 . . ?
C10 C11 H11 119.9 . . ?
C12 C11 C10 120.2(2) . . ?
C12 C11 H11 119.9 . . ?
F1 C18 C17 118.21(17) . . ?
F1 C18 C19 119.0(2) . . ?
C17 C18 H18 118.6 . . ?
C19 C18 C17 122.7(2) . . ?
C19 C18 H18 118.6 . . ?
C2 C3 Cl02 118.46(15) . . ?
C2 C3 C4 121.13(16) . . ?
C4 C3 Cl02 120.40(15) . . ?
C5 C4 Cl03 120.07(16) . . ?
C5 C4 C3 118.89(17) . . ?
C3 C4 Cl03 121.03(14) . . ?
C17 C22 H22 119.5 . . ?
C21 C22 C17 121.0(2) . . ?
C21 C22 H22 119.5 . . ?
F1' C22 C17 119.1(3) . . ?
F1' C22 C21 119.8(3) . . ?
C11 C12 H12 119.7 . . ?
C11 C12 C13 120.62(18) . . ?
C13 C12 H12 119.7 . . ?
C15 C14 H14 120.1 . . ?
C13 C14 C15 119.8(2) . . ?
C13 C14 H14 120.1 . . ?
C12 C13 H13 119.5 . . ?
C14 C13 C12 121.09(19) . . ?
C14 C13 H13 119.5 . . ?
C22 C21 H21 119.9 . . ?
C20 C21 C22 120.2(2) . . ?
C20 C21 H21 119.9 . . ?
C18 C19 H19 120.6 . . ?
C18 C19 C20 118.8(2) . . ?
C20 C19 H19 120.6 . . ?
C21 C20 C19 120.24(19) . . ?
C21 C20 H20 119.9 . . ?
C19 C20 H20 119.9 . . ?
O2 C23 H23A 109.5 . . ?
O2 C23 H23B 109.5 . . ?
O2 C23 H23C 109.5 . . ?
H23A C23 H23B 109.5 . . ?
H23A C23 H23C 109.5 . . ?
H23B C23 H23C 109.5 . . ?

loop_
_geom_bond_atom_site_label_1
_geom_bond_atom_site_label_2
_geom_bond_distance
_geom_bond_site_symmetry_2
_geom_bond_publ_flag
Cu1 O1 1.9002(11) . ?
Cu1 O1 1.9003(11) 2_655 ?
Cu1 N1 1.9904(13) 2_655 ?
Cu1 N1 1.9903(13) . ?
Cl02 C3 1.7311(18) . ?
Cl03 C4 1.7318(19) . ?
O1 C1 1.295(2) . ?
N1 C8 1.4273(19) . ?
N1 C7 1.300(2) . ?
N2 C16 1.322(2) . ?
N2 C15 1.363(2) . ?
F1 C18 1.327(3) . ?
C8 C16 1.425(2) . ?
C8 C9 1.370(2) . ?
C16 C17 1.487(2) . ?
C7 H7 0.9300 . ?
C7 C6 1.426(2) . ?
C6 C1 1.420(2) . ?
C6 C5 1.410(2) . ?
C1 C2 1.416(2) . ?
O2 H2A 0.8200 . ?
O2 C23 1.360(4) . ?
C10 C9 1.407(2) . ?
C10 C15 1.417(3) . ?
C10 C11 1.419(2) . ?
C9 H9 0.9300 . ?
C17 C18 1.385(3) . ?
C17 C22 1.392(3) . ?
C15 C14 1.417(2) . ?
C5 H5 0.9300 . ?
C5 C4 1.365(3) . ?
C2 H2 0.9300 . ?
C2 C3 1.365(3) . ?
C11 H11 0.9300 . ?
C11 C12 1.360(3) . ?
C18 H18 0.9300 . ?
C18 C19 1.375(3) . ?
C3 C4 1.401(3) . ?
C22 H22 0.9300 . ?
C22 C21 1.381(3) . ?
C22 F1' 1.206(6) . ?
C12 H12 0.9300 . ?
C12 C13 1.401(3) . ?
C14 H14 0.9300 . ?
C14 C13 1.361(3) . ?
C13 H13 0.9300 . ?
C21 H21 0.9300 . ?
C21 C20 1.370(4) . ?
C19 H19 0.9300 . ?
C19 C20 1.379(4) . ?
C20 H20 0.9300 . ?
C23 H23A 0.9600 . ?
C23 H23B 0.9600 . ?
C23 H23C 0.9600 . ?

loop_
_geom_torsion_atom_site_label_1
_geom_torsion_atom_site_label_2
_geom_torsion_atom_site_label_3
_geom_torsion_atom_site_label_4
_geom_torsion
_geom_torsion_site_symmetry_1
_geom_torsion_site_symmetry_2
_geom_torsion_site_symmetry_3
_geom_torsion_site_symmetry_4
_geom_torsion_publ_flag
Cu1 O1 C1 C6 -6.4(2) . . . . ?
Cu1 O1 C1 C2 174.69(12) . . . . ?
Cu1 N1 C8 C16 -48.17(19) . . . . ?
Cu1 N1 C8 C9 129.58(14) . . . . ?
Cu1 N1 C7 C6 1.2(2) . . . . ?
Cl02 C3 C4 Cl03 0.2(3) . . . . ?
Cl02 C3 C4 C5 179.17(15) . . . . ?
O1 C1 C2 C3 178.52(17) . . . . ?
N1 C8 C16 N2 176.58(15) . . . . ?
N1 C8 C16 C17 -4.6(2) . . . . ?
N1 C8 C9 C10 -175.76(15) . . . . ?
N1 C7 C6 C1 3.4(3) . . . . ?
N1 C7 C6 C5 -178.54(17) . . . . ?
N2 C16 C17 C18 -50.1(2) . . . . ?
N2 C16 C17 C22 125.28(19) . . . . ?
N2 C15 C14 C13 177.6(2) . . . . ?
F1 C18 C19 C20 -177.1(2) . . . . ?
C8 N1 C7 C6 -178.70(15) . . . . ?
C8 C16 C17 C18 131.01(18) . . . . ?
C8 C16 C17 C22 -53.6(2) . . . . ?
C16 N2 C15 C10 2.2(3) . . . . ?
C16 N2 C15 C14 -176.32(18) . . . . ?
C16 C8 C9 C10 2.0(2) . . . . ?
C16 C17 C18 F1 -8.5(3) . . . . ?
C16 C17 C18 C19 174.76(18) . . . . ?
C16 C17 C22 C21 -173.88(17) . . . . ?
C16 C17 C22 F1' 9.8(5) . . . . ?
C7 N1 C8 C16 131.70(16) . . . . ?
C7 N1 C8 C9 -50.6(2) . . . . ?
C7 C6 C1 O1 -0.8(3) . . . . ?
C7 C6 C1 C2 178.06(16) . . . . ?
C7 C6 C5 C4 -178.14(17) . . . . ?
C6 C1 C2 C3 -0.4(3) . . . . ?
C6 C5 C4 Cl03 179.30(15) . . . . ?
C6 C5 C4 C3 0.3(3) . . . . ?
C1 C6 C5 C4 0.0(3) . . . . ?
C1 C2 C3 Cl02 -179.10(14) . . . . ?
C1 C2 C3 C4 0.7(3) . . . . ?
C10 C15 C14 C13 -1.0(3) . . . . ?
C10 C11 C12 C13 -1.9(3) . . . . ?
C9 C8 C16 N2 -1.2(3) . . . . ?
C9 C8 C16 C17 177.60(16) . . . . ?
C9 C10 C15 N2 -1.4(3) . . . . ?
C9 C10 C15 C14 177.10(17) . . . . ?
C9 C10 C11 C12 -175.49(19) . . . . ?
C17 C18 C19 C20 -0.4(3) . . . . ?
C17 C22 C21 C20 -1.3(3) . . . . ?
C15 N2 C16 C8 -0.9(3) . . . . ?
C15 N2 C16 C17 -179.77(16) . . . . ?
C15 C10 C9 C8 -0.7(2) . . . . ?
C15 C10 C11 C12 1.5(3) . . . . ?
C15 C14 C13 C12 0.6(3) . . . . ?
C5 C6 C1 O1 -178.80(16) . . . . ?
C5 C6 C1 C2 0.1(2) . . . . ?
C2 C3 C4 Cl03 -179.63(15) . . . . ?
C2 C3 C4 C5 -0.7(3) . . . . ?
C11 C10 C9 C8 176.27(17) . . . . ?
C11 C10 C15 N2 -178.54(17) . . . . ?
C11 C10 C15 C14 0.0(3) . . . . ?
C11 C12 C13 C14 0.9(4) . . . . ?
C18 C17 C22 C21 1.6(3) . . . . ?
C18 C17 C22 F1' -174.6(4) . . . . ?
C18 C19 C20 C21 0.8(4) . . . . ?
C22 C17 C18 F1 175.87(17) . . . . ?
C22 C17 C18 C19 -0.8(3) . . . . ?
C22 C21 C20 C19 0.0(4) . . . . ?
F1' C22 C21 C20 175.0(4) . . . . ?
